data_2237728
loop_
_publ_author_name
'Ito, Shohei'
'Hisamichi, Nozomu'
'Takase, Tsugiko'
'Inomata, Shinji'

_publ_section_title
;
 Bis[1,2-bis(ethoxycarbonyl)ethene-1,2-dithiolato-\k^2^<i>S</i>,<i>S</i>']bis(\h^5^-pentamethylcyclopentadienyl)tetra-\m~3~-sulfido-diiron(IV)diiron(III)(3
 <i>Fe</i>---<i>Fe</i>)
;
_journal_coeditor_code WM2725
_journal_issue 4
_journal_name_full 'Acta Crystallographica Section E'
_journal_page_first m181
_journal_paper_doi 10.1107/S1600536813005564
_journal_volume 69
_journal_year 2013
_chemical_formula_iupac '[Fe4 (C10 H15)2 (C8 H10 O4 S2)2 S4]'
_chemical_formula_moiety 'C36 H50 Fe4 O8 S8'
_chemical_formula_sum 'C36 H50 Fe4 O8 S8'
_chemical_formula_weight 1090.65
_chemical_name_systematic
'Bis[1,2-bis(ethoxycarbonyl)ethene-1,2-dithiolato-\k^2^<i>S</i>,<i>S</i>']bis(\h^5^-pentamethylcyclopentadienyl)tetra-\m~3~-sulfido-diiron(IV)diiron(III)(3 <i>Fe</i>---<i>Fe</i>)'
_space_group_IT_number 15
_symmetry_cell_setting monoclinic
_symmetry_space_group_name_Hall '-C 2yc'
_symmetry_space_group_name_H-M 'C 1 2/c 1'
_cell_angle_alpha 90.0000
_cell_angle_beta 90.6186(7)
_cell_angle_gamma 90.0000
_cell_formula_units_Z 4
_cell_length_a 23.4532(5)
_cell_length_b 10.4466(2)
_cell_length_c 18.3113(3)
_cell_measurement_reflns_used 18942
_cell_measurement_temperature 296.1
_cell_measurement_theta_max 27.5
_cell_measurement_theta_min 3.1
_cell_volume 4486.12(15)
_computing_cell_refinement
;
<i>RAPID-AUTO</i> (Rigaku, 2006)
;
_computing_data_collection
;
<i>RAPID-AUTO</i> (Rigaku, 2006)
;
_computing_data_reduction
;
<i>RAPID-AUTO</i> (Rigaku, 2006)
;
_computing_molecular_graphics
;
<i>ORTEP-3 for Windows</i> (Farrugia, 2012)
;
_computing_publication_material
;
<i>CrystalStructure</i> (Rigaku, 2006)
;
_computing_structure_refinement
;
<i>SHELXL97</i> (Sheldrick, 2008)
;
_computing_structure_solution
;
<i>SIR97</i> (Altomare <i>et al.</i>, 1999)
;
_diffrn_ambient_temperature 296.0(10)
_diffrn_detector_area_resol_mean 10.00
_diffrn_measured_fraction_theta_full 0.995
_diffrn_measured_fraction_theta_max 0.995
_diffrn_measurement_device_type 'Rigaku R-AXIS RAPID'
_diffrn_measurement_method \w
_diffrn_radiation_type 'Mo K\a'
_diffrn_radiation_wavelength 0.71075
_diffrn_reflns_av_R_equivalents 0.044
_diffrn_reflns_limit_h_max 30
_diffrn_reflns_limit_h_min -30
_diffrn_reflns_limit_k_max 13
_diffrn_reflns_limit_k_min -13
_diffrn_reflns_limit_l_max 23
_diffrn_reflns_limit_l_min -23
_diffrn_reflns_number 21429
_diffrn_reflns_theta_full 27.46
_diffrn_reflns_theta_max 27.46
_exptl_absorpt_coefficient_mu 1.686
_exptl_absorpt_correction_T_max 0.714
_exptl_absorpt_correction_T_min 0.560
_exptl_absorpt_correction_type multi-scan
_exptl_absorpt_process_details '(<i>REQAB</i>; Jacobson, 1998)'
_exptl_crystal_colour black
_exptl_crystal_density_diffrn 1.615
_exptl_crystal_density_method 'not measured'
_exptl_crystal_description block
_exptl_crystal_F_000 2248.00
_exptl_crystal_size_max 0.30
_exptl_crystal_size_mid 0.20
_exptl_crystal_size_min 0.20
_refine_diff_density_max 0.50
_refine_diff_density_min -0.33
_refine_ls_extinction_method none
_refine_ls_goodness_of_fit_ref 1.055
_refine_ls_hydrogen_treatment constr
_refine_ls_number_parameters 254
_refine_ls_number_reflns 5111
_refine_ls_R_factor_gt 0.0300
_refine_ls_shift/su_max 0.0020
_refine_ls_structure_factor_coef Fsqd
_refine_ls_weighting_details 'w = 1/[\s^2^(Fo^2^)+(0.0370P)^2^+5.9377P] where P=(Fo^2^+2Fc^2^)/3'
_refine_ls_weighting_scheme calc
_refine_ls_wR_factor_ref 0.0803
_reflns_number_gt 4694
_reflns_number_total 5111
_reflns_threshold_expression I>2\s(I)
_cod_data_source_file wm2725.cif
_cod_data_source_block I
_cod_original_cell_volume 4486.14(15)
_cod_original_sg_symbol_H-M 'C 2/c'
_cod_database_code 2237728
_cod_database_fobs_code 2237728

loop_
_symmetry_equiv_pos_site_id
_symmetry_equiv_pos_as_xyz
1 +X,+Y,+Z
2 -X,+Y,1/2-Z
3 -X,-Y,-Z
4 +X,-Y,1/2+Z
5 1/2+X,1/2+Y,+Z
6 1/2-X,1/2+Y,1/2-Z
7 1/2-X,1/2-Y,-Z
8 1/2+X,1/2-Y,1/2+Z

loop_
_atom_site_type_symbol
_atom_site_label
_atom_site_fract_x
_atom_site_fract_y
_atom_site_fract_z
_atom_site_U_iso_or_equiv
_atom_site_adp_type
_atom_site_calc_flag
_atom_site_refinement_flags
_atom_site_occupancy
_atom_site_symmetry_multiplicity
Fe Fe1 0.512641(12) 0.27575(3) 0.159470(14) 0.02745(7) Uani d . 1.00 1
Fe Fe2 0.449295(12) 0.07723(3) 0.210955(14) 0.02769(7) Uani d . 1.00 1
S S1 0.43972(2) 0.29022(4) 0.23321(3) 0.02894(11) Uani d . 1.00 1
S S2 0.53399(2) 0.07354(4) 0.16691(3) 0.03038(11) Uani d . 1.00 1
S S3 0.38310(2) 0.09718(5) 0.12928(3) 0.03767(13) Uani d . 1.00 1
S S4 0.42061(2) -0.11994(5) 0.22914(3) 0.03867(13) Uani d . 1.00 1
O O1 0.25875(9) -0.1373(2) 0.08613(13) 0.0745(6) Uani d . 1.00 1
O O2 0.29459(8) 0.02895(19) 0.02550(11) 0.0590(4) Uani d . 1.00 1
O O3 0.33671(9) -0.35409(19) 0.13925(13) 0.0668(5) Uani d . 1.00 1
O O4 0.29995(10) -0.2666(2) 0.23969(11) 0.0675(5) Uani d . 1.00 1
C C1 0.56426(10) 0.4192(2) 0.10976(12) 0.0416(5) Uani d . 1.00 1
C C2 0.50644(10) 0.4620(2) 0.11373(11) 0.0382(4) Uani d . 1.00 1
C C3 0.47177(10) 0.3774(2) 0.07124(11) 0.0388(4) Uani d . 1.00 1
C C4 0.50767(12) 0.2819(2) 0.04178(11) 0.0414(5) Uani d . 1.00 1
C C5 0.56502(11) 0.3076(2) 0.06575(12) 0.0442(5) Uani d . 1.00 1
C C6 0.61503(13) 0.4854(3) 0.14245(16) 0.0642(7) Uani d . 1.00 1
C C7 0.48533(15) 0.5815(2) 0.14991(15) 0.0594(7) Uani d . 1.00 1
C C8 0.40936(12) 0.3974(2) 0.05670(16) 0.0555(6) Uani d . 1.00 1
C C9 0.48970(16) 0.1760(2) -0.00894(14) 0.0658(8) Uani d . 1.00 1
C C10 0.61697(14) 0.2362(3) 0.04239(17) 0.0709(9) Uani d . 1.00 1
C C11 0.34615(9) -0.0459(2) 0.12687(12) 0.0364(4) Uani d . 1.00 1
C C12 0.36250(9) -0.1409(2) 0.17332(12) 0.0351(4) Uani d . 1.00 1
C C13 0.29508(10) -0.0580(2) 0.07860(13) 0.0425(5) Uani d . 1.00 1
C C14 0.33153(10) -0.2667(2) 0.18025(14) 0.0430(5) Uani d . 1.00 1
C C15 0.24678(14) 0.0240(3) -0.02537(17) 0.0716(8) Uani d . 1.00 1
C C16 0.2579(2) 0.1231(4) -0.0829(2) 0.0961(13) Uani d . 1.00 1
C C17 0.26445(15) -0.3807(3) 0.25262(19) 0.0764(9) Uani d . 1.00 1
C C18 0.20954(15) -0.3640(3) 0.2128(2) 0.0809(9) Uani d . 1.00 1
H H1 0.6029 0.5612 0.1675 0.077 Uiso c R 1.00 1
H H2 0.6410 0.5084 0.1044 0.077 Uiso c R 1.00 1
H H3 0.6338 0.4290 0.1764 0.077 Uiso c R 1.00 1
H H4 0.5163 0.6223 0.1754 0.071 Uiso c R 1.00 1
H H5 0.4702 0.6387 0.1136 0.071 Uiso c R 1.00 1
H H6 0.4560 0.5599 0.1839 0.071 Uiso c R 1.00 1
H H7 0.3950 0.3287 0.0269 0.067 Uiso c R 1.00 1
H H8 0.4038 0.4772 0.0317 0.067 Uiso c R 1.00 1
H H9 0.3894 0.3990 0.1022 0.067 Uiso c R 1.00 1
H H10 0.5225 0.1265 -0.0222 0.079 Uiso c R 1.00 1
H H11 0.4725 0.2119 -0.0521 0.079 Uiso c R 1.00 1
H H12 0.4627 0.1218 0.0151 0.079 Uiso c R 1.00 1
H H13 0.6502 0.2752 0.0638 0.085 Uiso c R 1.00 1
H H14 0.6197 0.2389 -0.0099 0.085 Uiso c R 1.00 1
H H15 0.6144 0.1488 0.0582 0.085 Uiso c R 1.00 1
H H16 0.2115 0.0425 -0.0004 0.086 Uiso c R 1.00 1
H H17 0.2439 -0.0604 -0.0473 0.086 Uiso c R 1.00 1
H H18 0.2415 0.2033 -0.0683 0.115 Uiso c R 1.00 1
H H19 0.2409 0.0963 -0.1284 0.115 Uiso c R 1.00 1
H H20 0.2982 0.1331 -0.0889 0.115 Uiso c R 1.00 1
H H21 0.2576 -0.3905 0.3045 0.092 Uiso c R 1.00 1
H H22 0.2838 -0.4567 0.2353 0.092 Uiso c R 1.00 1
H H23 0.1826 -0.3224 0.2440 0.097 Uiso c R 1.00 1
H H24 0.1950 -0.4463 0.1985 0.097 Uiso c R 1.00 1
H H25 0.2155 -0.3126 0.1701 0.097 Uiso c R 1.00 1

loop_
_atom_site_aniso_label
_atom_site_aniso_U_11
_atom_site_aniso_U_22
_atom_site_aniso_U_33
_atom_site_aniso_U_12
_atom_site_aniso_U_13
_atom_site_aniso_U_23
Fe1 0.03035(15) 0.02725(14) 0.02472(14) 0.00053(10) -0.00037(11) 0.00188(10)
Fe2 0.02636(14) 0.02784(15) 0.02878(14) -0.00189(10) -0.00376(10) -0.00136(10)
S1 0.0284(2) 0.0298(2) 0.0286(2) 0.00303(17) -0.00230(18) -0.00054(17)
S2 0.0330(2) 0.0297(2) 0.0284(2) 0.00387(18) 0.00056(18) -0.00021(17)
S3 0.0369(2) 0.0381(2) 0.0377(2) -0.0058(2) -0.0122(2) 0.0029(2)
S4 0.0398(2) 0.0289(2) 0.0470(2) -0.0048(2) -0.0122(2) 0.0007(2)
O1 0.0465(10) 0.0993(16) 0.0771(13) -0.0314(11) -0.0221(9) 0.0159(12)
O2 0.0545(10) 0.0647(11) 0.0571(10) -0.0097(9) -0.0274(8) 0.0042(9)
O3 0.0607(12) 0.0478(10) 0.0923(15) -0.0169(9) 0.0138(10) -0.0262(10)
O4 0.0772(14) 0.0671(12) 0.0584(11) -0.0350(11) 0.0157(10) -0.0072(9)
C1 0.0466(12) 0.0448(12) 0.0332(10) -0.0098(9) 0.0023(9) 0.0112(8)
C2 0.0525(12) 0.0319(9) 0.0299(9) -0.0015(9) -0.0011(8) 0.0076(7)
C3 0.0481(12) 0.0378(10) 0.0305(9) -0.0012(9) -0.0051(8) 0.0094(8)
C4 0.0636(14) 0.0360(10) 0.0247(9) -0.0021(9) 0.0008(9) 0.0052(7)
C5 0.0504(13) 0.0483(12) 0.0341(10) 0.0047(10) 0.0125(9) 0.0121(9)
C6 0.0592(16) 0.0761(19) 0.0573(15) -0.0296(15) -0.0040(13) 0.0159(14)
C7 0.092(2) 0.0336(12) 0.0527(14) 0.0044(12) 0.0071(14) 0.0020(10)
C8 0.0519(14) 0.0576(15) 0.0567(14) 0.0024(12) -0.0162(12) 0.0211(12)
C9 0.116(2) 0.0464(14) 0.0354(12) -0.0124(15) 0.0032(14) -0.0037(10)
C10 0.072(2) 0.080(2) 0.0621(17) 0.0207(16) 0.0324(15) 0.0133(15)
C11 0.0296(9) 0.0423(11) 0.0371(10) -0.0047(8) -0.0029(8) -0.0075(8)
C12 0.0305(9) 0.0353(10) 0.0394(10) -0.0050(8) -0.0013(8) -0.0080(8)
C13 0.0338(11) 0.0514(12) 0.0420(11) -0.0028(9) -0.0055(9) -0.0085(9)
C14 0.0380(11) 0.0391(11) 0.0518(12) -0.0085(9) -0.0034(9) -0.0045(9)
C15 0.0638(18) 0.093(2) 0.0575(16) 0.0007(16) -0.0333(14) -0.0024(16)
C16 0.123(3) 0.090(2) 0.074(2) 0.005(2) -0.046(2) 0.006(2)
C17 0.076(2) 0.081(2) 0.0722(19) -0.0367(18) 0.0011(17) 0.0134(17)
C18 0.0600(19) 0.093(2) 0.090(2) -0.0129(18) 0.0156(17) 0.012(2)

loop_
_atom_type_symbol
_atom_type_description
_atom_type_scat_dispersion_real
_atom_type_scat_dispersion_imag
_atom_type_scat_source
Fe Fe 0.346 0.844
;
International Tables for Crystallography
(1992, Vol. C, Tables 4.2.6.8 and 6.1.1.4)
;
C C 0.003 0.002
;
International Tables for Crystallography
(1992, Vol. C, Tables 4.2.6.8 and 6.1.1.4)
;
H H 0.000 0.000
;
International Tables for Crystallography
(1992, Vol. C, Table 6.1.1.4)
;
O O 0.011 0.006
;
International Tables for Crystallography
(1992, Vol. C, Tables 4.2.6.8 and 6.1.1.4)
;
S S 0.125 0.123
;
International Tables for Crystallography
(1992, Vol. C, Tables 4.2.6.8 and 6.1.1.4)
;

loop_
_geom_angle_atom_site_label_1
_geom_angle_atom_site_label_2
_geom_angle_atom_site_label_3
_geom_angle_site_symmetry_1
_geom_angle_site_symmetry_3
_geom_angle
_geom_angle_publ_flag
Fe2 Fe1 S1 . . 53.736(13) no
Fe2 Fe1 S1 . 2_655 90.938(15) no
Fe2 Fe1 S2 . . 50.595(15) no
Fe2 Fe1 C1 . . 174.13(6) no
Fe2 Fe1 C2 . . 143.01(6) no
Fe2 Fe1 C3 . . 113.29(6) no
Fe2 Fe1 C4 . . 110.15(6) no
Fe2 Fe1 C5 . . 135.48(6) no
S1 Fe1 S1 . 2_655 80.87(2) no
S1 Fe1 S2 . . 102.04(2) no
S1 Fe1 C1 . . 131.50(6) no
S1 Fe1 C2 . . 97.42(6) no
S1 Fe1 C3 . . 94.83(6) no
S1 Fe1 C4 . . 125.31(7) no
S1 Fe1 C5 . . 159.56(6) no
S1 Fe1 S2 2_655 . 84.20(2) no
S1 Fe1 C1 2_655 . 92.67(6) no
S1 Fe1 C2 2_655 . 108.28(5) no
S1 Fe1 C3 2_655 . 146.55(6) no
S1 Fe1 C4 2_655 . 152.77(7) no
S1 Fe1 C5 2_655 . 113.81(6) no
S2 Fe1 C1 . . 125.22(6) no
S2 Fe1 C2 . . 158.40(6) no
S2 Fe1 C3 . . 128.84(6) no
S2 Fe1 C4 . . 95.83(6) no
S2 Fe1 C5 . . 93.85(6) no
C1 Fe1 C2 . . 39.26(8) no
C1 Fe1 C3 . . 65.39(8) no
C1 Fe1 C4 . . 65.05(8) no
C1 Fe1 C5 . . 38.65(8) no
C2 Fe1 C3 . . 38.99(8) no
C2 Fe1 C4 . . 64.89(8) no
C2 Fe1 C5 . . 65.17(8) no
C3 Fe1 C4 . . 38.37(8) no
C3 Fe1 C5 . . 64.99(8) no
C4 Fe1 C5 . . 38.95(9) no
Fe1 Fe2 Fe2 . 2_655 73.111(11) no
Fe1 Fe2 S1 . . 51.138(15) no
Fe1 Fe2 S2 . . 51.334(14) no
Fe1 Fe2 S2 . 2_655 105.375(16) no
Fe1 Fe2 S3 . . 94.456(17) no
Fe1 Fe2 S4 . . 159.452(19) no
Fe2 Fe2 S1 2_655 . 89.620(16) no
Fe2 Fe2 S2 2_655 . 53.196(16) no
Fe2 Fe2 S2 2_655 2_655 49.487(14) no
Fe2 Fe2 S3 2_655 . 165.837(19) no
Fe2 Fe2 S4 2_655 . 100.674(17) no
S1 Fe2 S2 . . 100.26(2) no
S1 Fe2 S2 . 2_655 81.730(19) no
S1 Fe2 S3 . . 87.59(2) no
S1 Fe2 S4 . . 149.40(2) no
S2 Fe2 S2 . 2_655 102.65(2) no
S2 Fe2 S3 . . 113.75(2) no
S2 Fe2 S4 . . 109.02(2) no
S2 Fe2 S3 2_655 . 143.35(2) no
S2 Fe2 S4 2_655 . 83.36(2) no
S3 Fe2 S4 . . 88.64(2) no
Fe1 S1 Fe1 . 2_655 98.59(2) no
Fe1 S1 Fe2 . . 75.126(18) no
Fe1 S1 Fe2 2_655 . 92.386(19) no
Fe1 S2 Fe2 . . 78.071(18) no
Fe1 S2 Fe2 . 2_655 94.73(2) no
Fe2 S2 Fe2 . 2_655 77.32(2) no
Fe2 S3 C11 . . 106.95(7) no
Fe2 S4 C12 . . 105.87(7) no
C13 O2 C15 . . 116.4(2) no
C14 O4 C17 . . 117.0(2) no
Fe1 C1 C2 . . 69.86(12) no
Fe1 C1 C5 . . 71.10(13) no
Fe1 C1 C6 . . 127.30(17) no
C2 C1 C5 . . 107.7(2) no
C2 C1 C6 . . 125.9(2) no
C5 C1 C6 . . 126.4(2) no
Fe1 C2 C1 . . 70.88(12) no
Fe1 C2 C3 . . 71.55(12) no
Fe1 C2 C7 . . 127.60(15) no
C1 C2 C3 . . 108.28(18) no
C1 C2 C7 . . 126.9(2) no
C3 C2 C7 . . 124.6(2) no
Fe1 C3 C2 . . 69.46(11) no
Fe1 C3 C4 . . 71.12(12) no
Fe1 C3 C8 . . 128.94(16) no
C2 C3 C4 . . 107.8(2) no
C2 C3 C8 . . 124.1(2) no
C4 C3 C8 . . 127.9(2) no
Fe1 C4 C3 . . 70.52(11) no
Fe1 C4 C5 . . 70.12(12) no
Fe1 C4 C9 . . 127.37(16) no
C3 C4 C5 . . 108.14(19) no
C3 C4 C9 . . 126.2(2) no
C5 C4 C9 . . 125.6(2) no
Fe1 C5 C1 . . 70.25(13) no
Fe1 C5 C4 . . 70.93(13) no
Fe1 C5 C10 . . 128.82(18) no
C1 C5 C4 . . 108.0(2) no
C1 C5 C10 . . 126.0(2) no
C4 C5 C10 . . 125.7(2) no
S3 C11 C12 . . 118.52(16) no
S3 C11 C13 . . 119.31(16) no
C12 C11 C13 . . 122.0(2) no
S4 C12 C11 . . 119.90(16) no
S4 C12 C14 . . 116.30(16) no
C11 C12 C14 . . 123.80(19) no
O1 C13 O2 . . 123.8(2) no
O1 C13 C11 . . 124.1(2) no
O2 C13 C11 . . 112.2(2) no
O3 C14 O4 . . 125.6(2) no
O3 C14 C12 . . 124.3(2) no
O4 C14 C12 . . 110.0(2) no
O2 C15 C16 . . 106.7(2) no
O4 C17 C18 . . 108.4(2) no
C1 C6 H1 . . 109.5 no
C1 C6 H2 . . 109.5 no
C1 C6 H3 . . 109.5 no
H1 C6 H2 . . 109.5 no
H1 C6 H3 . . 109.5 no
H2 C6 H3 . . 109.5 no
C2 C7 H4 . . 109.5 no
C2 C7 H6 . . 109.5 no
C2 C7 H5 . . 109.5 no
H4 C7 H6 . . 109.5 no
H4 C7 H5 . . 109.5 no
H6 C7 H5 . . 109.5 no
C3 C8 H7 . . 109.5 no
C3 C8 H8 . . 109.5 no
C3 C8 H9 . . 109.5 no
H7 C8 H8 . . 109.5 no
H7 C8 H9 . . 109.5 no
H8 C8 H9 . . 109.5 no
C4 C9 H10 . . 109.5 no
C4 C9 H11 . . 109.5 no
C4 C9 H12 . . 109.5 no
H10 C9 H11 . . 109.5 no
H10 C9 H12 . . 109.5 no
H11 C9 H12 . . 109.5 no
C5 C10 H13 . . 109.5 no
C5 C10 H14 . . 109.5 no
C5 C10 H15 . . 109.5 no
H13 C10 H14 . . 109.5 no
H13 C10 H15 . . 109.5 no
H14 C10 H15 . . 109.5 no
O2 C15 H16 . . 110.4 no
O2 C15 H17 . . 110.4 no
C16 C15 H16 . . 110.4 no
C16 C15 H17 . . 110.4 no
H16 C15 H17 . . 108.6 no
C15 C16 H18 . . 109.5 no
C15 C16 H19 . . 109.5 no
C15 C16 H20 . . 109.5 no
H18 C16 H19 . . 109.5 no
H18 C16 H20 . . 109.5 no
H19 C16 H20 . . 109.5 no
O4 C17 H21 . . 110.0 no
O4 C17 H22 . . 110.0 no
C18 C17 H21 . . 110.0 no
C18 C17 H22 . . 110.0 no
H21 C17 H22 . . 108.4 no
C17 C18 H23 . . 109.5 no
C17 C18 H24 . . 109.5 no
C17 C18 H25 . . 109.5 no
H23 C18 H24 . . 109.5 no
H23 C18 H25 . . 109.5 no
H24 C18 H25 . . 109.5 no

loop_
_geom_bond_atom_site_label_1
_geom_bond_atom_site_label_2
_geom_bond_site_symmetry_2
_geom_bond_distance
_geom_bond_publ_flag
Fe1 Fe1 2_655 3.3743(3) yes
Fe1 Fe2 . 2.7253(4) yes
Fe1 Fe2 2_655 3.2683(3) yes
Fe1 S1 . 2.1956(5) yes
Fe1 S1 2_655 2.2551(5) yes
Fe1 S2 . 2.1749(5) yes
Fe1 C1 . 2.136(2) no
Fe1 C2 . 2.122(2) no
Fe1 C3 . 2.150(2) no
Fe1 C4 . 2.158(2) no
Fe1 C5 . 2.147(2) no
Fe2 Fe2 2_655 2.7619(3) yes
Fe2 S1 . 2.2736(5) yes
Fe2 S2 . 2.1523(5) yes
Fe2 S2 2_655 2.2667(6) yes
Fe2 S3 . 2.1541(5) yes
Fe2 S4 . 2.1934(6) yes
S3 C11 . 1.728(2) no
S4 C12 . 1.709(2) no
O1 C13 . 1.198(3) no
O2 C13 . 1.330(3) no
O2 C15 . 1.451(3) no
O3 C14 . 1.189(3) no
O4 C14 . 1.323(3) no
O4 C17 . 1.474(4) no
C1 C2 . 1.431(3) no
C1 C5 . 1.417(3) no
C1 C6 . 1.496(3) no
C2 C3 . 1.426(3) no
C2 C7 . 1.500(3) no
C3 C4 . 1.416(3) no
C3 C8 . 1.500(3) no
C4 C5 . 1.435(3) no
C4 C9 . 1.502(3) no
C5 C10 . 1.495(4) no
C11 C12 . 1.360(3) no
C11 C13 . 1.486(3) no
C12 C14 . 1.508(3) no
C15 C16 . 1.503(5) no
C17 C18 . 1.483(5) no
C6 H1 . 0.960 no
C6 H2 . 0.960 no
C6 H3 . 0.960 no
C7 H4 . 0.960 no
C7 H6 . 0.960 no
C7 H5 . 0.960 no
C8 H7 . 0.960 no
C8 H8 . 0.960 no
C8 H9 . 0.960 no
C9 H10 . 0.960 no
C9 H11 . 0.960 no
C9 H12 . 0.960 no
C10 H13 . 0.960 no
C10 H14 . 0.960 no
C10 H15 . 0.960 no
C15 H16 . 0.970 no
C15 H17 . 0.970 no
C16 H18 . 0.960 no
C16 H19 . 0.960 no
C16 H20 . 0.960 no
C17 H21 . 0.970 no
C17 H22 . 0.970 no
C18 H23 . 0.960 no
C18 H24 . 0.960 no
C18 H25 . 0.960 no

loop_
_geom_contact_atom_site_label_1
_geom_contact_atom_site_label_2
_geom_contact_distance
_geom_contact_site_symmetry_1
_geom_contact_site_symmetry_2
Fe1 Fe1 3.3743(3) . 2_655
Fe2 Fe2 2.7619(3) . 2_655
Fe1 Fe2 2.7253(4) 2_655 2_655
Fe1 Fe2 2.7253(4) . .
Fe1 Fe2 3.2683(3) . 2_655
Fe1 Fe2 3.2683(3) 2_655 .
